data_2229979
loop_
_publ_author_name
'Mendoza-Mero\~no, Rafael'
'Men\'endez-Taboada, Laura'
'Fern\'andez-Zapico, Eva'
'Garc\'ia-Granda, Santiago'

_publ_section_title
;
 Pyridine-4-carbaldehyde 4-phenylsemicarbazone
;
_journal_coeditor_code FY2007
_journal_issue 5
_journal_name_full 'Acta Crystallographica Section E'
_journal_page_first o1135
_journal_paper_doi 10.1107/S1600536811013134
_journal_volume 67
_journal_year 2011
_chemical_formula_iupac 'C13 H12 N4 O'
_chemical_formula_moiety 'C13 H12 N4 O'
_chemical_formula_sum 'C13 H12 N4 O'
_chemical_formula_weight 240.27
_chemical_melting_point 493.15
_chemical_name_systematic
;
Pyridine-4-carbaldehyde 4-phenylsemicarbazone
;
_space_group_IT_number 14
_symmetry_cell_setting monoclinic
_symmetry_space_group_name_Hall '-P 2ybc'
_symmetry_space_group_name_H-M 'P 1 21/c 1'
_atom_sites_solution_hydrogens geom
_atom_sites_solution_primary direct
_atom_sites_solution_secondary difmap
_cell_angle_alpha 90.00
_cell_angle_beta 100.744(6)
_cell_angle_gamma 90.00
_cell_formula_units_Z 4
_cell_length_a 9.2794(6)
_cell_length_b 10.3384(8)
_cell_length_c 12.8244(8)
_cell_measurement_reflns_used 2114
_cell_measurement_temperature 294.6
_cell_measurement_theta_max 70.6743
_cell_measurement_theta_min 3.5050
_cell_volume 1208.73(15)
_computing_cell_refinement 'CrysAlis RED (Oxford Diffraction, 2010)'
_computing_data_collection 'CrysAlis CCD (Oxford Diffraction, 2010)'
_computing_data_reduction 'CrysAlis RED (Oxford Diffraction, 2010)'
_computing_molecular_graphics
;
ORTEP-3 for Windows (Farrugia, 1997) and <i>Mercury</i> (Macrae
<i>et al.</i>, 2008)
;
_computing_publication_material
;
WinGX publication routines (Farrugia, 1999),
PLATON (Spek, 2009) and PARST-95 (Nardelli, 1995)
;
_computing_structure_refinement 'SHELXL97 (Sheldrick, 2008)'
_computing_structure_solution 'SIR92 (Altomare <i>et al.</i>,  1994)'
_diffrn_ambient_temperature 294.6
_diffrn_detector_area_resol_mean 10.2673
_diffrn_measured_fraction_theta_full 0.994
_diffrn_measured_fraction_theta_max 0.994
_diffrn_measurement_device_type 'Oxford Diffraction Xcalibur Gemini R'
_diffrn_measurement_method '\w scans'
_diffrn_radiation_monochromator graphite
_diffrn_radiation_source 'Enhance (Cu) X-ray Source'
_diffrn_radiation_type CuK\a
_diffrn_radiation_wavelength 1.54180
_diffrn_reflns_av_R_equivalents 0.0661
_diffrn_reflns_av_sigmaI/netI 0.0579
_diffrn_reflns_limit_h_max 11
_diffrn_reflns_limit_h_min -10
_diffrn_reflns_limit_k_max 11
_diffrn_reflns_limit_k_min -12
_diffrn_reflns_limit_l_max 15
_diffrn_reflns_limit_l_min -15
_diffrn_reflns_number 7257
_diffrn_reflns_theta_full 70.81
_diffrn_reflns_theta_max 70.81
_diffrn_reflns_theta_min 4.85
_exptl_absorpt_coefficient_mu 0.719
_exptl_absorpt_correction_T_max 1.00000
_exptl_absorpt_correction_T_min 0.88820
_exptl_absorpt_correction_type multi-scan
_exptl_absorpt_process_details
;
(ABSPACK in CrysAlis PRO; Oxford Diffraction, 2010)
;
_exptl_crystal_colour white
_exptl_crystal_density_diffrn 1.320
_exptl_crystal_density_method 'not measured'
_exptl_crystal_description rod
_exptl_crystal_F_000 504
_exptl_crystal_size_max 0.3003
_exptl_crystal_size_mid 0.1048
_exptl_crystal_size_min 0.0558
_refine_diff_density_max 0.196
_refine_diff_density_min -0.171
_refine_ls_extinction_coef 0.0051(8)
_refine_ls_extinction_expression Fc^*^=kFc[1+0.001xFc^2^\l^3^/sin(2\q)]^-1/4^
_refine_ls_extinction_method SHELXL
_refine_ls_goodness_of_fit_ref 1.056
_refine_ls_hydrogen_treatment mixed
_refine_ls_matrix_type full
_refine_ls_number_parameters 176
_refine_ls_number_reflns 2310
_refine_ls_number_restraints 0
_refine_ls_restrained_S_all 1.056
_refine_ls_R_factor_all 0.0705
_refine_ls_R_factor_gt 0.0519
_refine_ls_shift/su_max 0.000
_refine_ls_shift/su_mean 0.000
_refine_ls_structure_factor_coef Fsqd
_refine_ls_weighting_details 'calc w=1/[\s^2^(Fo^2^)+(0.0648P)^2^+0.0647P] where P=(Fo^2^+2Fc^2^)/3'
_refine_ls_weighting_scheme calc
_refine_ls_wR_factor_gt 0.1259
_refine_ls_wR_factor_ref 0.1432
_reflns_number_gt 1702
_reflns_number_total 2310
_reflns_threshold_expression >2sigma(I)
_cod_data_source_file fy2007.cif
_cod_data_source_block I
_cod_original_sg_symbol_H-M 'P 21/c'
_cod_database_code 2229979
_cod_database_fobs_code 2229979

loop_
_symmetry_equiv_pos_as_xyz
'x, y, z'
'-x, y+1/2, -z+1/2'
'-x, -y, -z'
'x, -y-1/2, z-1/2'

loop_
_atom_site_type_symbol
_atom_site_label
_atom_site_fract_x
_atom_site_fract_y
_atom_site_fract_z
_atom_site_U_iso_or_equiv
_atom_site_adp_type
_atom_site_calc_flag
_atom_site_refinement_flags
_atom_site_occupancy
_atom_site_disorder_assembly
_atom_site_disorder_group
O O1 0.31018(14) 0.04113(16) 0.96710(10) 0.0562(4) Uani d . 1 . .
N N2 0.47959(17) -0.03751(17) 0.75432(12) 0.0474(4) Uani d . 1 . .
N N3 0.45910(18) -0.01377(19) 0.85540(13) 0.0524(5) Uani d . 1 . .
N N4 0.23363(17) 0.07764(18) 0.78923(13) 0.0478(4) Uani d . 1 . .
N N1 0.7010(2) -0.1407(2) 0.43544(14) 0.0619(5) Uani d . 1 . .
C C7 0.3301(2) 0.0358(2) 0.87508(14) 0.0443(5) Uani d . 1 . .
C C4 0.5324(2) -0.1475(2) 0.55575(16) 0.0505(5) Uani d . 1 . .
H H4 0.4383 -0.1666 0.5665 0.061 Uiso calc R 1 . .
C C3 0.5689(2) -0.1643(2) 0.45723(16) 0.0557(5) Uani d . 1 . .
H H3 0.4964 -0.1940 0.4024 0.067 Uiso calc R 1 . .
C C8 0.0926(2) 0.1288(2) 0.79070(15) 0.0467(5) Uani d . 1 . .
C C5 0.6378(2) -0.1016(2) 0.63847(15) 0.0466(5) Uani d . 1 . .
C C9 0.0279(2) 0.2034(2) 0.70528(16) 0.0551(5) Uani d . 1 . .
H H9 0.0782 0.2193 0.6502 0.066 Uiso calc R 1 . .
C C6 0.6074(2) -0.0739(2) 0.74389(16) 0.0489(5) Uani d . 1 . .
C C13 0.0161(2) 0.1054(2) 0.87145(16) 0.0575(6) Uani d . 1 . .
H H13 0.0572 0.0541 0.9289 0.069 Uiso calc R 1 . .
C C10 -0.1102(3) 0.2545(3) 0.70086(19) 0.0672(7) Uani d . 1 . .
H H10 -0.1528 0.3038 0.6425 0.081 Uiso calc R 1 . .
C C2 0.8014(2) -0.0989(3) 0.51620(18) 0.0657(6) Uani d . 1 . .
H H2 0.8949 -0.0817 0.5034 0.079 Uiso calc R 1 . .
C C1 0.7765(2) -0.0794(2) 0.61736(17) 0.0571(6) Uani d . 1 . .
H H1 0.8519 -0.0516 0.6709 0.069 Uiso calc R 1 . .
C C12 -0.1218(2) 0.1586(3) 0.86654(19) 0.0687(7) Uani d . 1 . .
H H12 -0.1722 0.1434 0.9216 0.082 Uiso calc R 1 . .
C C11 -0.1858(3) 0.2335(3) 0.7820(2) 0.0712(7) Uani d . 1 . .
H H11 -0.2783 0.2692 0.7796 0.085 Uiso calc R 1 . .
H H6 0.686(2) -0.083(2) 0.8069(17) 0.058(6) Uiso d . 1 . .
H H3N 0.533(3) -0.031(2) 0.9132(19) 0.065(7) Uiso d . 1 . .
H H4N 0.266(2) 0.080(2) 0.7265(18) 0.053(6) Uiso d . 1 . .

loop_
_atom_site_aniso_label
_atom_site_aniso_U_11
_atom_site_aniso_U_22
_atom_site_aniso_U_33
_atom_site_aniso_U_12
_atom_site_aniso_U_13
_atom_site_aniso_U_23
O1 0.0482(8) 0.0824(11) 0.0385(7) 0.0050(7) 0.0096(6) -0.0017(7)
N2 0.0489(9) 0.0571(10) 0.0367(8) 0.0029(7) 0.0089(7) -0.0020(7)
N3 0.0444(9) 0.0765(13) 0.0358(8) 0.0107(8) 0.0066(7) -0.0017(8)
N4 0.0439(9) 0.0619(11) 0.0388(8) 0.0066(7) 0.0110(7) 0.0011(7)
N1 0.0681(12) 0.0707(13) 0.0507(10) 0.0103(9) 0.0212(9) 0.0032(9)
C7 0.0430(10) 0.0525(12) 0.0373(10) -0.0012(8) 0.0076(7) -0.0035(8)
C4 0.0517(11) 0.0529(12) 0.0482(11) 0.0021(9) 0.0124(9) -0.0005(9)
C3 0.0614(13) 0.0577(14) 0.0473(12) 0.0047(10) 0.0081(9) -0.0026(9)
C8 0.0447(10) 0.0521(12) 0.0437(10) 0.0019(8) 0.0092(8) -0.0038(8)
C5 0.0484(10) 0.0497(12) 0.0423(10) 0.0084(8) 0.0103(8) 0.0044(8)
C9 0.0580(12) 0.0613(14) 0.0472(11) 0.0101(10) 0.0127(9) 0.0036(10)
C6 0.0430(10) 0.0603(13) 0.0428(10) 0.0061(9) 0.0065(8) 0.0024(9)
C13 0.0521(11) 0.0751(16) 0.0479(11) 0.0077(10) 0.0159(9) 0.0106(10)
C10 0.0679(14) 0.0759(17) 0.0579(14) 0.0233(11) 0.0116(11) 0.0102(11)
C2 0.0568(13) 0.0857(18) 0.0597(13) 0.0021(11) 0.0239(11) 0.0007(12)
C1 0.0464(11) 0.0726(15) 0.0530(12) 0.0040(10) 0.0105(9) -0.0012(10)
C12 0.0568(13) 0.0924(19) 0.0611(14) 0.0139(12) 0.0219(10) 0.0058(13)
C11 0.0586(14) 0.0851(19) 0.0725(16) 0.0239(12) 0.0193(12) 0.0045(13)

loop_
_atom_type_symbol
_atom_type_description
_atom_type_scat_dispersion_real
_atom_type_scat_dispersion_imag
_atom_type_scat_source
C C 0.0181 0.0091 'International Tables Vol C Tables 4.2.6.8 and 6.1.1.4'
H H 0.0000 0.0000 'International Tables Vol C Tables 4.2.6.8 and 6.1.1.4'
N N 0.0311 0.0180 'International Tables Vol C Tables 4.2.6.8 and 6.1.1.4'
O O 0.0492 0.0322 'International Tables Vol C Tables 4.2.6.8 and 6.1.1.4'

loop_
_geom_angle_atom_site_label_1
_geom_angle_atom_site_label_2
_geom_angle_atom_site_label_3
_geom_angle_site_symmetry_1
_geom_angle_site_symmetry_3
_geom_angle
_geom_angle_publ_flag
C6 N2 N3 . . 116.68(16) ?
N2 N3 C7 1 . 121.56(16) ?
N2 N3 H3N 1 . 120.5(14) ?
C7 N3 H3N . . 117.9(14) ?
C7 N4 C8 . . 125.56(16) ?
C7 N4 H4N . . 116.7(13) ?
C8 N4 H4N . . 117.4(13) ?
C3 N1 C2 . . 115.80(18) ?
O1 C7 N4 1 . 124.85(17) ?
O1 C7 N3 1 . 119.15(17) ?
N4 C7 N3 . . 115.99(16) ?
C3 C4 C5 . . 119.03(19) ?
C3 C4 H4 . . 120.5 ?
N1 C3 C4 . . 124.3(2) ?
N1 C3 H3 . . 117.9 ?
C4 C3 H3 . . 117.9 ?
C13 C8 C9 . . 118.96(18) ?
C13 C8 N4 . . 123.37(18) ?
C9 C8 N4 . . 117.65(18) ?
C1 C5 C4 . . 117.19(18) ?
C1 C5 C6 . . 119.74(18) ?
C4 C5 C6 . . 123.05(18) ?
C10 C9 C8 . . 120.6(2) ?
C10 C9 H9 . . 119.7 ?
C8 C9 H9 . . 119.7 ?
N2 C6 C5 1 . 119.94(17) ?
N2 C6 H6 1 . 120.3(12) ?
C5 C6 H6 . . 119.8(12) ?
C8 C13 C12 . . 119.8(2) ?
C8 C13 H13 . . 120.1 ?
C12 C13 H13 . . 120.1 ?
C11 C10 C9 . . 120.6(2) ?
C11 C10 H10 . . 119.7 ?
C9 C10 H10 . . 119.7 ?
N1 C2 C1 . . 124.5(2) ?
N1 C2 H2 . . 117.7 ?
C1 C2 H2 . . 117.7 ?
C2 C1 C5 . . 119.1(2) ?
C2 C1 H1 . . 120.4 ?
C5 C1 H1 . . 120.4 ?
C11 C12 C13 . . 121.3(2) ?
C11 C12 H12 . . 119.3 ?
C13 C12 H12 . . 119.3 ?
C12 C11 C10 . . 118.7(2) ?
C12 C11 H11 . . 120.7 ?
C10 C11 H11 . . 120.7 ?

loop_
_geom_bond_atom_site_label_1
_geom_bond_atom_site_label_2
_geom_bond_site_symmetry_2
_geom_bond_distance
_geom_bond_publ_flag
O1 C7 . 1.229(2) ?
N2 C6 . 1.275(2) ?
N2 N3 . 1.367(2) ?
N3 N2 1 1.367(2) ?
N3 C7 . 1.368(2) ?
N3 H3N . 0.93(2) ?
N4 C7 . 1.354(2) ?
N4 C8 . 1.415(2) ?
N4 H4N . 0.91(2) ?
N1 C3 . 1.329(3) ?
N1 C2 . 1.329(3) ?
C4 C3 . 1.379(3) ?
C4 C5 . 1.386(3) ?
C4 H4 . 0.9300 ?
C3 H3 . 0.9300 ?
C8 C13 . 1.381(3) ?
C8 C9 . 1.382(3) ?
C5 C1 . 1.383(3) ?
C5 C6 . 1.460(3) ?
C9 C10 . 1.378(3) ?
C9 H9 . 0.9300 ?
C6 H6 . 0.99(2) ?
C13 C12 . 1.384(3) ?
C13 H13 . 0.9300 ?
C10 C11 . 1.376(3) ?
C10 H10 . 0.9300 ?
C2 C1 . 1.374(3) ?
C2 H2 . 0.9300 ?
C1 H1 . 0.9300 ?
C12 C11 . 1.373(3) ?
C12 H12 . 0.9300 ?
C11 H11 . 0.9300 ?

loop_
_geom_hbond_atom_site_label_D
_geom_hbond_atom_site_label_H
_geom_hbond_atom_site_label_A
_geom_hbond_site_symmetry_A
_geom_hbond_distance_DH
_geom_hbond_distance_HA
_geom_hbond_distance_DA
_geom_hbond_angle_DHA
N3 H3N O1 3_657 0.93(2) 1.91(2) 2.833(2) 172(2)
N4 H4N N1 3_656 0.91(2) 2.24(2) 3.122(3) 161.8(19)
N4 H4N N2 1 0.91(2) 2.29(2) 2.685(2) 105.4(16)
C13 H13 O1 1 0.93 2.31 2.854(2) 117
C1 H1 Cg2 1_655 0.93 2.88 3.644(2) 140

loop_
_geom_torsion_atom_site_label_1
_geom_torsion_atom_site_label_2
_geom_torsion_atom_site_label_3
_geom_torsion_atom_site_label_4
_geom_torsion_site_symmetry_1
_geom_torsion_site_symmetry_2
_geom_torsion_site_symmetry_3
_geom_torsion_site_symmetry_4
_geom_torsion
_geom_torsion_publ_flag
C6 N2 N3 C7 . . . . 174.5(2) ?
C8 N4 C7 O1 . . . 1 -2.8(3) ?
C8 N4 C7 N3 . . . . 178.13(19) ?
N2 N3 C7 O1 1 . . 1 171.39(19) ?
N2 N3 C7 N4 1 . . . -9.5(3) ?
C2 N1 C3 C4 . . . . 0.3(3) ?
C5 C4 C3 N1 . . . . 0.8(3) ?
C7 N4 C8 C13 . . . . -21.7(3) ?
C7 N4 C8 C9 . . . . 159.8(2) ?
C3 C4 C5 C1 . . . . -2.1(3) ?
C3 C4 C5 C6 . . . . 176.49(19) ?
C13 C8 C9 C10 . . . . 0.4(3) ?
N4 C8 C9 C10 . . . . 179.0(2) ?
N3 N2 C6 C5 . . . . 179.75(18) ?
C1 C5 C6 N2 . . . 1 148.6(2) ?
C4 C5 C6 N2 . . . 1 -30.0(3) ?
C9 C8 C13 C12 . . . . -1.2(3) ?
N4 C8 C13 C12 . . . . -179.6(2) ?
C8 C9 C10 C11 . . . . 0.7(4) ?
C3 N1 C2 C1 . . . . -0.1(4) ?
N1 C2 C1 C5 . . . . -1.3(4) ?
C4 C5 C1 C2 . . . . 2.3(3) ?
C6 C5 C1 C2 . . . . -176.3(2) ?
C8 C13 C12 C11 . . . . 0.8(4) ?
C13 C12 C11 C10 . . . . 0.3(4) ?
C9 C10 C11 C12 . . . . -1.1(4) ?
